data_4328023
loop_
_publ_author_name
'Margaret A. Goodman'
'Alexander Y. Nazarenko'
'Barbara J. Casavant'
'Zhanjie Li'
'William W. Brennessel'
'Michael J. DeMarco'
'Gen Long'
'M. Scott Goodman'

_publ_section_title
;
 Tris(5-methylpyrazolyl)methane: Synthesis and Properties of Its Iron(II)
 Complex
;
_journal_name_full 'Inorganic Chemistry'
_journal_page_first 1084
_journal_page_last 1093
_journal_paper_doi 10.1021/ic2022038
_journal_volume 51
_journal_year 2012
_chemical_formula_moiety 'C26 H32 Fe N12, 2(C19 H15 B N), 2(C2 H3 N)'
_chemical_formula_sum 'C68 H68 B2 Fe N16'
_chemical_formula_weight 1186.85
_chemical_name_systematic
; 
 bis(tris(5-methylpyrazolylmethane))iron(II) triphenylcyanoborate,
 acetonitrile solvate  
;
_space_group_IT_number 14
_symmetry_cell_setting monoclinic
_symmetry_space_group_name_Hall '-P 2ybc'
_symmetry_space_group_name_H-M 'P 1 21/c 1'
_atom_sites_solution_hydrogens geom
_atom_sites_solution_primary direct
_atom_sites_solution_secondary difmap
_audit_creation_method SHELXL-97
_cell_angle_alpha 90.00
_cell_angle_beta 109.064(7)
_cell_angle_gamma 90.00
_cell_formula_units_Z 2
_cell_length_a 14.6268(17)
_cell_length_b 10.0287(12)
_cell_length_c 22.086(2)
_cell_measurement_reflns_used 3780
_cell_measurement_temperature 100(2)
_cell_measurement_theta_max 33.14
_cell_measurement_theta_min 2.25
_cell_volume 3062.1(6)
_computing_cell_refinement 'SAINT (Bruker, 2007)'
_computing_data_collection 'APEX2 (Bruker, 2007)'
_computing_data_reduction 'SAINT (Bruker, 2007)'
_computing_molecular_graphics 'SHELXTL (Sheldrick, 2008)'
_computing_publication_material 'SHELXTL (Sheldrick, 2008)'
_computing_structure_refinement 'SHELXL-97 (Sheldrick, 2008)'
_computing_structure_solution 'SIR97 (Altomare et al., 1999)'
_diffrn_ambient_temperature 100(1)
_diffrn_measured_fraction_theta_full 1.000
_diffrn_measured_fraction_theta_max 1.000
_diffrn_measurement_device_type 'Bruker SMART APEX II CCD Platform'
_diffrn_measurement_method 'area detector, \w scans per \f'
_diffrn_radiation_monochromator graphite
_diffrn_radiation_source 'fine-focus sealed tube'
_diffrn_radiation_type MoK\a
_diffrn_radiation_wavelength 0.71073
_diffrn_reflns_av_R_equivalents 0.0338
_diffrn_reflns_av_sigmaI/netI 0.0228
_diffrn_reflns_limit_h_max 19
_diffrn_reflns_limit_h_min -19
_diffrn_reflns_limit_k_max 13
_diffrn_reflns_limit_k_min -13
_diffrn_reflns_limit_l_max 28
_diffrn_reflns_limit_l_min -28
_diffrn_reflns_number 39812
_diffrn_reflns_theta_full 27.50
_diffrn_reflns_theta_max 27.50
_diffrn_reflns_theta_min 1.95
_exptl_absorpt_coefficient_mu 0.303
_exptl_absorpt_correction_T_max 0.97
_exptl_absorpt_correction_T_min 0.93
_exptl_absorpt_correction_type multi-scan
_exptl_absorpt_process_details 'SADABS (Sheldrick, 2007)'
_exptl_crystal_colour pink-red
_exptl_crystal_density_diffrn 1.287
_exptl_crystal_description block
_exptl_crystal_F_000 1248
_exptl_crystal_size_max 0.24
_exptl_crystal_size_mid 0.20
_exptl_crystal_size_min 0.10
_refine_diff_density_max 0.338
_refine_diff_density_min -0.363
_refine_diff_density_rms 0.047
_refine_ls_extinction_method none
_refine_ls_goodness_of_fit_ref 1.065
_refine_ls_hydrogen_treatment constr
_refine_ls_matrix_type full
_refine_ls_number_parameters 398
_refine_ls_number_reflns 7023
_refine_ls_number_restraints 0
_refine_ls_restrained_S_all 1.065
_refine_ls_R_factor_all 0.0432
_refine_ls_R_factor_gt 0.0343
_refine_ls_shift/su_max 0.000
_refine_ls_shift/su_mean 0.000
_refine_ls_structure_factor_coef Fsqd
_refine_ls_weighting_details 'calc w=1/[\s^2^(Fo^2^)+(0.0464P)^2^+1.1333P] where P=(Fo^2^+2Fc^2^)/3'
_refine_ls_weighting_scheme calc
_refine_ls_wR_factor_gt 0.0890
_refine_ls_wR_factor_ref 0.0927
_reflns_number_gt 5936
_reflns_number_total 7023
_reflns_threshold_expression >2sigma(I)
_cod_data_source_file ic2022038_si_002_2.cif
_cod_data_source_block r2
_cod_database_code 4328023

loop_
_symmetry_equiv_pos_as_xyz
'x, y, z'
'-x, y+1/2, -z+1/2'
'-x, -y, -z'
'x, -y-1/2, z-1/2'

loop_
_atom_site_label
_atom_site_type_symbol
_atom_site_fract_x
_atom_site_fract_y
_atom_site_fract_z
_atom_site_U_iso_or_equiv
_atom_site_adp_type
_atom_site_occupancy
_atom_site_symmetry_multiplicity
_atom_site_calc_flag
_atom_site_refinement_flags
Fe1 Fe 0.0000 0.5000 0.5000 0.01395(8) Uani 1 2 d S
N1 N -0.00576(8) 0.66513(11) 0.54640(5) 0.0168(2) Uani 1 1 d .
N2 N 0.05480(8) 0.67665(11) 0.60792(5) 0.0162(2) Uani 1 1 d .
N3 N 0.01120(8) 0.39906(11) 0.57831(5) 0.0162(2) Uani 1 1 d .
N4 N 0.07116(8) 0.44760(11) 0.63512(5) 0.0159(2) Uani 1 1 d .
N5 N 0.14102(8) 0.51584(11) 0.53220(5) 0.0165(2) Uani 1 1 d .
N6 N 0.18398(8) 0.55148(12) 0.59480(5) 0.0170(2) Uani 1 1 d .
C1 C 0.12203(9) 0.56978(13) 0.63360(6) 0.0165(3) Uani 1 1 d .
H1A H 0.1629 0.5933 0.6782 0.020 Uiso 1 1 calc R
C2 C -0.05697(10) 0.77722(14) 0.53546(7) 0.0204(3) Uani 1 1 d .
H2A H -0.1054 0.7988 0.4961 0.025 Uiso 1 1 calc R
C3 C -0.02989(10) 0.85940(14) 0.58983(7) 0.0222(3) Uani 1 1 d .
H3A H -0.0557 0.9445 0.5939 0.027 Uiso 1 1 calc R
C4 C 0.04154(10) 0.79216(14) 0.63600(6) 0.0189(3) Uani 1 1 d .
C5 C -0.02401(9) 0.28625(14) 0.59328(6) 0.0179(3) Uani 1 1 d .
H5A H -0.0681 0.2292 0.5633 0.021 Uiso 1 1 calc R
C6 C 0.01304(10) 0.26312(14) 0.65961(6) 0.0192(3) Uani 1 1 d .
H6A H -0.0009 0.1894 0.6821 0.023 Uiso 1 1 calc R
C7 C 0.07336(9) 0.36808(13) 0.68537(6) 0.0173(3) Uani 1 1 d .
C8 C 0.21332(10) 0.49905(14) 0.50901(7) 0.0194(3) Uani 1 1 d .
H8A H 0.2057 0.4740 0.4662 0.023 Uiso 1 1 calc R
C9 C 0.30257(10) 0.52334(15) 0.55644(7) 0.0234(3) Uani 1 1 d .
H9A H 0.3648 0.5179 0.5518 0.028 Uiso 1 1 calc R
C10 C 0.28210(10) 0.55655(14) 0.61095(7) 0.0202(3) Uani 1 1 d .
C11 C 0.09623(11) 0.82134(15) 0.70491(7) 0.0242(3) Uani 1 1 d .
H11A H 0.1656 0.8258 0.7110 0.036 Uiso 1 1 calc R
H11B H 0.0842 0.7504 0.7319 0.036 Uiso 1 1 calc R
H11C H 0.0747 0.9069 0.7169 0.036 Uiso 1 1 calc R
C12 C 0.13214(10) 0.40294(15) 0.75262(6) 0.0221(3) Uani 1 1 d .
H12A H 0.1167 0.3413 0.7823 0.033 Uiso 1 1 calc R
H12B H 0.1172 0.4944 0.7620 0.033 Uiso 1 1 calc R
H12C H 0.2011 0.3961 0.7577 0.033 Uiso 1 1 calc R
C13 C 0.34524(11) 0.59349(17) 0.67735(7) 0.0280(3) Uani 1 1 d .
H13A H 0.3335 0.5316 0.7083 0.042 Uiso 1 1 calc R
H13B H 0.3301 0.6846 0.6871 0.042 Uiso 1 1 calc R
H13C H 0.4133 0.5884 0.6799 0.042 Uiso 1 1 calc R
N7 N 0.07742(8) 0.41040(12) 0.30516(6) 0.0207(2) Uani 1 1 d .
C14 C 0.15992(10) 0.42015(13) 0.31752(6) 0.0176(3) Uani 1 1 d .
C15 C 0.29971(9) 0.59471(14) 0.34278(6) 0.0173(3) Uani 1 1 d .
C16 C 0.24860(10) 0.67944(14) 0.37060(7) 0.0216(3) Uani 1 1 d .
H16A H 0.1988 0.6426 0.3843 0.026 Uiso 1 1 calc R
C17 C 0.26765(11) 0.81512(15) 0.37905(7) 0.0255(3) Uani 1 1 d .
H17A H 0.2312 0.8689 0.3982 0.031 Uiso 1 1 calc R
C18 C 0.33972(11) 0.87219(15) 0.35961(7) 0.0245(3) Uani 1 1 d .
H18A H 0.3529 0.9650 0.3650 0.029 Uiso 1 1 calc R
C19 C 0.39232(10) 0.79126(15) 0.33214(7) 0.0233(3) Uani 1 1 d .
H19A H 0.4422 0.8288 0.3187 0.028 Uiso 1 1 calc R
C20 C 0.37261(10) 0.65524(15) 0.32406(7) 0.0208(3) Uani 1 1 d .
H20A H 0.4098 0.6018 0.3053 0.025 Uiso 1 1 calc R
C21 C 0.32753(10) 0.35280(13) 0.40079(6) 0.0174(3) Uani 1 1 d .
C22 C 0.42275(10) 0.38054(15) 0.43943(7) 0.0218(3) Uani 1 1 d .
H22A H 0.4553 0.4543 0.4287 0.026 Uiso 1 1 calc R
C23 C 0.47128(11) 0.30407(16) 0.49284(7) 0.0266(3) Uani 1 1 d .
H23A H 0.5361 0.3252 0.5175 0.032 Uiso 1 1 calc R
C24 C 0.42497(12) 0.19716(16) 0.50992(7) 0.0311(3) Uani 1 1 d .
H24A H 0.4577 0.1441 0.5462 0.037 Uiso 1 1 calc R
C25 C 0.32999(12) 0.16829(16) 0.47344(7) 0.0311(4) Uani 1 1 d .
H25A H 0.2970 0.0964 0.4852 0.037 Uiso 1 1 calc R
C26 C 0.28314(10) 0.24462(14) 0.41968(7) 0.0225(3) Uani 1 1 d .
H26A H 0.2186 0.2224 0.3949 0.027 Uiso 1 1 calc R
C27 C 0.30580(10) 0.36846(14) 0.27582(6) 0.0188(3) Uani 1 1 d .
C28 C 0.38845(10) 0.28998(17) 0.28660(7) 0.0268(3) Uani 1 1 d .
H28A H 0.4277 0.2725 0.3295 0.032 Uiso 1 1 calc R
C29 C 0.41548(12) 0.23635(18) 0.23688(8) 0.0340(4) Uani 1 1 d .
H29A H 0.4728 0.1845 0.2463 0.041 Uiso 1 1 calc R
C30 C 0.35953(12) 0.25805(17) 0.17395(8) 0.0312(4) Uani 1 1 d .
H30A H 0.3779 0.2217 0.1399 0.037 Uiso 1 1 calc R
C31 C 0.27653(12) 0.33356(17) 0.16138(7) 0.0303(3) Uani 1 1 d .
H31A H 0.2370 0.3488 0.1183 0.036 Uiso 1 1 calc R
C32 C 0.25051(11) 0.38755(15) 0.21153(7) 0.0254(3) Uani 1 1 d .
H32A H 0.1931 0.4393 0.2017 0.030 Uiso 1 1 calc R
B1 B 0.27593(11) 0.43473(15) 0.33459(7) 0.0172(3) Uani 1 1 d .
N8 N 0.19162(12) 0.87211(17) 0.53762(8) 0.0438(4) Uani 1 1 d .
C33 C 0.27351(13) 0.87732(17) 0.55944(9) 0.0349(4) Uani 1 1 d .
C34 C 0.37838(14) 0.8858(2) 0.58690(13) 0.0562(6) Uani 1 1 d .
H34A H 0.3959 0.9630 0.6156 0.084 Uiso 1 1 calc R
H34B H 0.4064 0.8958 0.5525 0.084 Uiso 1 1 calc R
H34C H 0.4034 0.8043 0.6111 0.084 Uiso 1 1 calc R

loop_
_atom_site_aniso_label
_atom_site_aniso_U_11
_atom_site_aniso_U_22
_atom_site_aniso_U_33
_atom_site_aniso_U_23
_atom_site_aniso_U_13
_atom_site_aniso_U_12
Fe1 0.01534(13) 0.01676(13) 0.00982(12) -0.00082(9) 0.00422(9) -0.00076(10)
N1 0.0177(5) 0.0213(6) 0.0111(5) -0.0003(4) 0.0042(4) -0.0011(4)
N2 0.0184(5) 0.0188(5) 0.0113(5) -0.0021(4) 0.0049(4) -0.0021(4)
N3 0.0166(5) 0.0192(5) 0.0121(5) -0.0022(4) 0.0038(4) -0.0017(4)
N4 0.0176(5) 0.0187(5) 0.0107(5) -0.0006(4) 0.0038(4) -0.0016(4)
N5 0.0194(6) 0.0191(6) 0.0105(5) -0.0013(4) 0.0043(4) -0.0011(4)
N6 0.0157(5) 0.0221(6) 0.0124(5) -0.0015(4) 0.0036(4) -0.0020(4)
C1 0.0179(6) 0.0192(6) 0.0123(6) -0.0007(5) 0.0050(5) -0.0016(5)
C2 0.0205(7) 0.0210(7) 0.0200(7) 0.0011(5) 0.0070(5) 0.0010(5)
C3 0.0242(7) 0.0189(7) 0.0249(7) -0.0029(5) 0.0100(6) -0.0005(5)
C4 0.0218(7) 0.0185(6) 0.0196(6) -0.0045(5) 0.0110(5) -0.0051(5)
C5 0.0171(6) 0.0196(6) 0.0174(6) -0.0003(5) 0.0062(5) -0.0012(5)
C6 0.0214(7) 0.0200(6) 0.0169(6) 0.0023(5) 0.0072(5) -0.0002(5)
C7 0.0180(6) 0.0198(6) 0.0150(6) 0.0021(5) 0.0067(5) 0.0031(5)
C8 0.0212(7) 0.0210(7) 0.0178(6) 0.0010(5) 0.0088(5) 0.0013(5)
C9 0.0181(7) 0.0281(8) 0.0257(7) 0.0011(6) 0.0093(6) 0.0004(6)
C10 0.0165(6) 0.0224(7) 0.0206(7) 0.0022(5) 0.0044(5) -0.0011(5)
C11 0.0318(8) 0.0228(7) 0.0213(7) -0.0059(6) 0.0130(6) -0.0044(6)
C12 0.0256(7) 0.0240(7) 0.0147(6) 0.0026(5) 0.0040(5) 0.0005(6)
C13 0.0188(7) 0.0357(8) 0.0256(8) -0.0001(6) 0.0018(6) -0.0036(6)
N7 0.0199(6) 0.0217(6) 0.0210(6) 0.0017(5) 0.0075(5) 0.0007(5)
C14 0.0213(7) 0.0172(6) 0.0148(6) 0.0009(5) 0.0066(5) 0.0003(5)
C15 0.0165(6) 0.0206(6) 0.0132(6) 0.0020(5) 0.0026(5) 0.0011(5)
C16 0.0212(7) 0.0240(7) 0.0208(7) 0.0023(5) 0.0085(5) -0.0001(5)
C17 0.0258(7) 0.0248(7) 0.0265(7) -0.0021(6) 0.0095(6) 0.0039(6)
C18 0.0259(7) 0.0208(7) 0.0228(7) 0.0014(5) 0.0023(6) -0.0012(6)
C19 0.0213(7) 0.0263(7) 0.0218(7) 0.0034(6) 0.0063(6) -0.0043(6)
C20 0.0187(7) 0.0253(7) 0.0192(6) 0.0007(5) 0.0075(5) 0.0011(5)
C21 0.0184(6) 0.0196(6) 0.0149(6) -0.0018(5) 0.0062(5) 0.0024(5)
C22 0.0201(7) 0.0229(7) 0.0217(7) -0.0002(5) 0.0060(5) -0.0005(5)
C23 0.0236(7) 0.0274(8) 0.0229(7) -0.0017(6) -0.0005(6) 0.0005(6)
C24 0.0355(9) 0.0289(8) 0.0208(7) 0.0058(6) -0.0018(6) -0.0001(7)
C25 0.0355(9) 0.0281(8) 0.0246(8) 0.0073(6) 0.0029(7) -0.0070(7)
C26 0.0231(7) 0.0243(7) 0.0180(7) 0.0002(5) 0.0039(5) -0.0035(6)
C27 0.0194(6) 0.0198(6) 0.0192(6) -0.0017(5) 0.0088(5) -0.0050(5)
C28 0.0195(7) 0.0376(8) 0.0234(7) -0.0053(6) 0.0071(6) 0.0010(6)
C29 0.0242(8) 0.0450(10) 0.0364(9) -0.0115(8) 0.0148(7) 0.0026(7)
C30 0.0349(9) 0.0371(9) 0.0288(8) -0.0139(7) 0.0204(7) -0.0108(7)
C31 0.0385(9) 0.0341(8) 0.0193(7) -0.0042(6) 0.0105(6) -0.0057(7)
C32 0.0294(8) 0.0266(7) 0.0202(7) -0.0009(6) 0.0082(6) 0.0015(6)
B1 0.0151(7) 0.0207(7) 0.0160(7) 0.0008(6) 0.0052(5) 0.0003(6)
N8 0.0379(9) 0.0435(9) 0.0460(9) -0.0083(7) 0.0083(7) -0.0044(7)
C33 0.0377(10) 0.0283(8) 0.0389(9) 0.0025(7) 0.0127(8) -0.0015(7)
C34 0.0343(10) 0.0420(11) 0.0868(17) 0.0246(11) 0.0123(10) 0.0008(8)

loop_
_atom_type_symbol
_atom_type_description
_atom_type_scat_dispersion_real
_atom_type_scat_dispersion_imag
_atom_type_scat_source
C C 0.0033 0.0016 'International Tables Vol C Tables 4.2.6.8 and 6.1.1.4'
H H 0.0000 0.0000 'International Tables Vol C Tables 4.2.6.8 and 6.1.1.4'
B B 0.0013 0.0007 'International Tables Vol C Tables 4.2.6.8 and 6.1.1.4'
Fe Fe 0.3463 0.8444 'International Tables Vol C Tables 4.2.6.8 and 6.1.1.4'
N N 0.0061 0.0033 'International Tables Vol C Tables 4.2.6.8 and 6.1.1.4'

loop_
_geom_angle_atom_site_label_1
_geom_angle_atom_site_label_2
_geom_angle_atom_site_label_3
_geom_angle
_geom_angle_site_symmetry_1
_geom_angle_site_symmetry_3
N5 Fe1 N5 180.00(2) 3_566 .
N5 Fe1 N1 92.20(5) 3_566 .
N5 Fe1 N1 87.80(5) . .
N5 Fe1 N1 87.80(5) 3_566 3_566
N5 Fe1 N1 92.20(5) . 3_566
N1 Fe1 N1 180.000(1) . 3_566
N5 Fe1 N3 93.04(5) 3_566 .
N5 Fe1 N3 86.96(5) . .
N1 Fe1 N3 88.89(5) . .
N1 Fe1 N3 91.11(5) 3_566 .
N5 Fe1 N3 86.96(5) 3_566 3_566
N5 Fe1 N3 93.04(5) . 3_566
N1 Fe1 N3 91.11(5) . 3_566
N1 Fe1 N3 88.89(5) 3_566 3_566
N3 Fe1 N3 180.0 . 3_566
C2 N1 N2 104.70(11) . .
C2 N1 Fe1 137.44(9) . .
N2 N1 Fe1 117.84(8) . .
C4 N2 N1 112.60(11) . .
C4 N2 C1 129.53(11) . .
N1 N2 C1 117.86(10) . .
C5 N3 N4 105.06(10) . .
C5 N3 Fe1 136.91(9) . .
N4 N3 Fe1 118.01(8) . .
C7 N4 N3 112.24(11) . .
C7 N4 C1 130.10(11) . .
N3 N4 C1 117.65(10) . .
C8 N5 N6 105.22(11) . .
C8 N5 Fe1 136.68(9) . .
N6 N5 Fe1 118.10(8) . .
C10 N6 N5 111.83(11) . .
C10 N6 C1 130.54(11) . .
N5 N6 C1 117.53(10) . .
N4 C1 N2 110.55(11) . .
N4 C1 N6 109.52(11) . .
N2 C1 N6 109.89(10) . .
N4 C1 H1A 109.0 . .
N2 C1 H1A 109.0 . .
N6 C1 H1A 109.0 . .
N1 C2 C3 110.91(12) . .
N1 C2 H2A 124.5 . .
C3 C2 H2A 124.5 . .
C4 C3 C2 106.28(12) . .
C4 C3 H3A 126.9 . .
C2 C3 H3A 126.9 . .
N2 C4 C3 105.50(12) . .
N2 C4 C11 121.46(13) . .
C3 C4 C11 132.97(13) . .
N3 C5 C6 110.55(12) . .
N3 C5 H5A 124.7 . .
C6 C5 H5A 124.7 . .
C7 C6 C5 106.41(12) . .
C7 C6 H6A 126.8 . .
C5 C6 H6A 126.8 . .
N4 C7 C6 105.73(11) . .
N4 C7 C12 121.81(12) . .
C6 C7 C12 132.45(13) . .
N5 C8 C9 110.74(12) . .
N5 C8 H8A 124.6 . .
C9 C8 H8A 124.6 . .
C10 C9 C8 106.30(12) . .
C10 C9 H9A 126.8 . .
C8 C9 H9A 126.8 . .
N6 C10 C9 105.91(12) . .
N6 C10 C13 121.61(13) . .
C9 C10 C13 132.48(13) . .
C4 C11 H11A 109.5 . .
C4 C11 H11B 109.5 . .
H11A C11 H11B 109.5 . .
C4 C11 H11C 109.5 . .
H11A C11 H11C 109.5 . .
H11B C11 H11C 109.5 . .
C7 C12 H12A 109.5 . .
C7 C12 H12B 109.5 . .
H12A C12 H12B 109.5 . .
C7 C12 H12C 109.5 . .
H12A C12 H12C 109.5 . .
H12B C12 H12C 109.5 . .
C10 C13 H13A 109.5 . .
C10 C13 H13B 109.5 . .
H13A C13 H13B 109.5 . .
C10 C13 H13C 109.5 . .
H13A C13 H13C 109.5 . .
H13B C13 H13C 109.5 . .
N7 C14 B1 179.61(16) . .
C16 C15 C20 115.69(13) . .
C16 C15 B1 121.22(12) . .
C20 C15 B1 123.08(12) . .
C17 C16 C15 122.77(13) . .
C17 C16 H16A 118.6 . .
C15 C16 H16A 118.6 . .
C18 C17 C16 120.17(14) . .
C18 C17 H17A 119.9 . .
C16 C17 H17A 119.9 . .
C17 C18 C19 118.74(14) . .
C17 C18 H18A 120.6 . .
C19 C18 H18A 120.6 . .
C18 C19 C20 120.51(14) . .
C18 C19 H19A 119.7 . .
C20 C19 H19A 119.7 . .
C19 C20 C15 122.12(13) . .
C19 C20 H20A 118.9 . .
C15 C20 H20A 118.9 . .
C26 C21 C22 116.00(12) . .
C26 C21 B1 122.34(12) . .
C22 C21 B1 121.46(12) . .
C23 C22 C21 122.44(14) . .
C23 C22 H22A 118.8 . .
C21 C22 H22A 118.8 . .
C24 C23 C22 119.87(14) . .
C24 C23 H23A 120.1 . .
C22 C23 H23A 120.1 . .
C23 C24 C25 119.25(14) . .
C23 C24 H24A 120.4 . .
C25 C24 H24A 120.4 . .
C24 C25 C26 120.05(14) . .
C24 C25 H25A 120.0 . .
C26 C25 H25A 120.0 . .
C25 C26 C21 122.36(14) . .
C25 C26 H26A 118.8 . .
C21 C26 H26A 118.8 . .
C28 C27 C32 115.56(13) . .
C28 C27 B1 122.23(12) . .
C32 C27 B1 122.21(12) . .
C29 C28 C27 122.47(14) . .
C29 C28 H28A 118.8 . .
C27 C28 H28A 118.8 . .
C30 C29 C28 120.39(15) . .
C30 C29 H29A 119.8 . .
C28 C29 H29A 119.8 . .
C31 C30 C29 118.84(14) . .
C31 C30 H30A 120.6 . .
C29 C30 H30A 120.6 . .
C30 C31 C32 120.28(15) . .
C30 C31 H31A 119.9 . .
C32 C31 H31A 119.9 . .
C31 C32 C27 122.45(14) . .
C31 C32 H32A 118.8 . .
C27 C32 H32A 118.8 . .
C14 B1 C21 107.81(11) . .
C14 B1 C15 106.40(11) . .
C21 B1 C15 112.01(11) . .
C14 B1 C27 107.99(11) . .
C21 B1 C27 109.91(11) . .
C15 B1 C27 112.49(11) . .
N8 C33 C34 179.2(2) . .
C33 C34 H34A 109.5 . .
C33 C34 H34B 109.5 . .
H34A C34 H34B 109.5 . .
C33 C34 H34C 109.5 . .
H34A C34 H34C 109.5 . .
H34B C34 H34C 109.5 . .

loop_
_geom_bond_atom_site_label_1
_geom_bond_atom_site_label_2
_geom_bond_distance
_geom_bond_site_symmetry_2
Fe1 N5 1.9563(11) 3_566
Fe1 N5 1.9563(11) .
Fe1 N1 1.9637(11) .
Fe1 N1 1.9637(11) 3_566
Fe1 N3 1.9641(11) .
Fe1 N3 1.9641(11) 3_566
N1 C2 1.3285(18) .
N1 N2 1.3632(15) .
N2 C4 1.3575(17) .
N2 C1 1.4398(17) .
N3 C5 1.3288(17) .
N3 N4 1.3644(15) .
N4 C7 1.3585(17) .
N4 C1 1.4396(17) .
N5 C8 1.3278(17) .
N5 N6 1.3663(15) .
N6 C10 1.3621(17) .
N6 C1 1.4478(17) .
C1 H1A 1.0000 .
C2 C3 1.4026(19) .
C2 H2A 0.9500 .
C3 C4 1.375(2) .
C3 H3A 0.9500 .
C4 C11 1.4990(19) .
C5 C6 1.4053(18) .
C5 H5A 0.9500 .
C6 C7 1.3720(19) .
C6 H6A 0.9500 .
C7 C12 1.4944(18) .
C8 C9 1.403(2) .
C8 H8A 0.9500 .
C9 C10 1.373(2) .
C9 H9A 0.9500 .
C10 C13 1.502(2) .
C11 H11A 0.9800 .
C11 H11B 0.9800 .
C11 H11C 0.9800 .
C12 H12A 0.9800 .
C12 H12B 0.9800 .
C12 H12C 0.9800 .
C13 H13A 0.9800 .
C13 H13B 0.9800 .
C13 H13C 0.9800 .
N7 C14 1.1511(18) .
C14 B1 1.620(2) .
C15 C16 1.3995(19) .
C15 C20 1.4016(19) .
C15 B1 1.639(2) .
C16 C17 1.389(2) .
C16 H16A 0.9500 .
C17 C18 1.385(2) .
C17 H17A 0.9500 .
C18 C19 1.387(2) .
C18 H18A 0.9500 .
C19 C20 1.394(2) .
C19 H19A 0.9500 .
C20 H20A 0.9500 .
C21 C26 1.3963(19) .
C21 C22 1.4032(19) .
C21 B1 1.631(2) .
C22 C23 1.392(2) .
C22 H22A 0.9500 .
C23 C24 1.385(2) .
C23 H23A 0.9500 .
C24 C25 1.390(2) .
C24 H24A 0.9500 .
C25 C26 1.391(2) .
C25 H25A 0.9500 .
C26 H26A 0.9500 .
C27 C28 1.396(2) .
C27 C32 1.399(2) .
C27 B1 1.639(2) .
C28 C29 1.391(2) .
C28 H28A 0.9500 .
C29 C30 1.381(2) .
C29 H29A 0.9500 .
C30 C31 1.380(2) .
C30 H30A 0.9500 .
C31 C32 1.393(2) .
C31 H31A 0.9500 .
C32 H32A 0.9500 .
N8 C33 1.137(2) .
C33 C34 1.456(3) .
C34 H34A 0.9800 .
C34 H34B 0.9800 .
C34 H34C 0.9800 .

loop_
_geom_torsion_atom_site_label_1
_geom_torsion_atom_site_label_2
_geom_torsion_atom_site_label_3
_geom_torsion_atom_site_label_4
_geom_torsion
_geom_torsion_site_symmetry_1
N5 Fe1 N1 C2 -43.47(14) 3_566
N5 Fe1 N1 C2 136.53(14) .
N3 Fe1 N1 C2 -136.47(14) .
N3 Fe1 N1 C2 43.53(14) 3_566
N5 Fe1 N1 N2 134.20(9) 3_566
N5 Fe1 N1 N2 -45.80(9) .
N3 Fe1 N1 N2 41.20(9) .
N3 Fe1 N1 N2 -138.80(9) 3_566
C2 N1 N2 C4 1.02(14) .
Fe1 N1 N2 C4 -177.35(9) .
C2 N1 N2 C1 -178.69(11) .
Fe1 N1 N2 C1 2.94(14) .
N5 Fe1 N3 C5 46.95(14) 3_566
N5 Fe1 N3 C5 -133.05(14) .
N1 Fe1 N3 C5 139.09(14) .
N1 Fe1 N3 C5 -40.91(14) 3_566
N5 Fe1 N3 N4 -134.97(9) 3_566
N5 Fe1 N3 N4 45.03(9) .
N1 Fe1 N3 N4 -42.82(9) .
N1 Fe1 N3 N4 137.18(9) 3_566
C5 N3 N4 C7 -0.63(14) .
Fe1 N3 N4 C7 -179.28(9) .
C5 N3 N4 C1 178.69(11) .
Fe1 N3 N4 C1 0.04(15) .
N1 Fe1 N5 C8 -138.25(14) .
N1 Fe1 N5 C8 41.75(14) 3_566
N3 Fe1 N5 C8 132.75(14) .
N3 Fe1 N5 C8 -47.25(14) 3_566
N1 Fe1 N5 N6 42.81(9) .
N1 Fe1 N5 N6 -137.19(9) 3_566
N3 Fe1 N5 N6 -46.19(9) .
N3 Fe1 N5 N6 133.81(9) 3_566
C8 N5 N6 C10 -0.25(15) .
Fe1 N5 N6 C10 178.99(9) .
C8 N5 N6 C1 -176.81(11) .
Fe1 N5 N6 C1 2.43(15) .
C7 N4 C1 N2 -120.50(14) .
N3 N4 C1 N2 60.32(14) .
C7 N4 C1 N6 118.27(14) .
N3 N4 C1 N6 -60.90(14) .
C4 N2 C1 N4 118.10(14) .
N1 N2 C1 N4 -62.25(14) .
C4 N2 C1 N6 -120.90(14) .
N1 N2 C1 N6 58.76(14) .
C10 N6 C1 N4 -116.27(15) .
N5 N6 C1 N4 59.53(14) .
C10 N6 C1 N2 122.11(15) .
N5 N6 C1 N2 -62.09(14) .
N2 N1 C2 C3 -0.49(15) .
Fe1 N1 C2 C3 177.38(10) .
N1 C2 C3 C4 -0.17(16) .
N1 N2 C4 C3 -1.13(15) .
C1 N2 C4 C3 178.53(12) .
N1 N2 C4 C11 176.13(11) .
C1 N2 C4 C11 -4.2(2) .
C2 C3 C4 N2 0.76(15) .
C2 C3 C4 C11 -176.04(14) .
N4 N3 C5 C6 0.30(14) .
Fe1 N3 C5 C6 178.55(10) .
N3 C5 C6 C7 0.11(16) .
N3 N4 C7 C6 0.70(15) .
C1 N4 C7 C6 -178.51(13) .
N3 N4 C7 C12 -178.43(12) .
C1 N4 C7 C12 2.4(2) .
C5 C6 C7 N4 -0.48(15) .
C5 C6 C7 C12 178.52(14) .
N6 N5 C8 C9 0.17(15) .
Fe1 N5 C8 C9 -178.86(10) .
N5 C8 C9 C10 -0.03(17) .
N5 N6 C10 C9 0.24(16) .
C1 N6 C10 C9 176.22(13) .
N5 N6 C10 C13 -179.99(12) .
C1 N6 C10 C13 -4.0(2) .
C8 C9 C10 N6 -0.12(16) .
C8 C9 C10 C13 -179.86(15) .
C20 C15 C16 C17 0.4(2) .
B1 C15 C16 C17 179.14(13) .
C15 C16 C17 C18 0.1(2) .
C16 C17 C18 C19 -0.4(2) .
C17 C18 C19 C20 0.3(2) .
C18 C19 C20 C15 0.2(2) .
C16 C15 C20 C19 -0.5(2) .
B1 C15 C20 C19 -179.25(13) .
C26 C21 C22 C23 1.1(2) .
B1 C21 C22 C23 -173.92(13) .
C21 C22 C23 C24 -0.9(2) .
C22 C23 C24 C25 -0.4(2) .
C23 C24 C25 C26 1.3(3) .
C24 C25 C26 C21 -1.1(2) .
C22 C21 C26 C25 -0.1(2) .
B1 C21 C26 C25 174.86(14) .
C32 C27 C28 C29 1.3(2) .
B1 C27 C28 C29 -178.30(15) .
C27 C28 C29 C30 -0.9(3) .
C28 C29 C30 C31 -0.1(3) .
C29 C30 C31 C32 0.5(2) .
C30 C31 C32 C27 -0.1(2) .
C28 C27 C32 C31 -0.8(2) .
B1 C27 C32 C31 178.76(14) .
C26 C21 B1 C14 26.78(17) .
C22 C21 B1 C14 -158.53(12) .
C26 C21 B1 C15 143.50(13) .
C22 C21 B1 C15 -41.82(17) .
C26 C21 B1 C27 -90.70(15) .
C22 C21 B1 C27 83.99(15) .
C16 C15 B1 C14 36.62(16) .
C20 C15 B1 C14 -144.73(12) .
C16 C15 B1 C21 -80.94(15) .
C20 C15 B1 C21 97.71(15) .
C16 C15 B1 C27 154.68(12) .
C20 C15 B1 C27 -26.67(17) .
C28 C27 B1 C14 -138.95(13) .
C32 C27 B1 C14 41.50(17) .
C28 C27 B1 C21 -21.59(18) .
C32 C27 B1 C21 158.86(13) .
C28 C27 B1 C15 103.95(15) .
C32 C27 B1 C15 -75.61(16) .
